data_4062437
_journal_name_full Organometallics
_journal_year 2003
_chemical_formula_sum 'C45 H41 Co2 N2 O6 P'
_chemical_formula_weight 854.63
_space_group_IT_number 2
_symmetry_cell_setting triclinic
_symmetry_space_group_name_Hall '-P 1'
_symmetry_space_group_name_H-M 'P -1'
_cell_angle_alpha 89.283(2)
_cell_angle_beta 85.545(2)
_cell_angle_gamma 74.202(2)
_cell_formula_units_Z 2
_cell_length_a 9.2002(4)
_cell_length_b 12.6209(6)
_cell_length_c 18.5026(10)
_cell_measurement_temperature 120(2)
_cell_volume 2060.95(17)
_diffrn_ambient_temperature 120(2)
_exptl_crystal_density_diffrn 1.377
_cod_database_code 4062437

loop_
_symmetry_equiv_pos_as_xyz
'x, y, z'
'-x, -y, -z'

loop_
_atom_site_label
_atom_site_type_symbol
_atom_site_fract_x
_atom_site_fract_y
_atom_site_fract_z
_atom_site_U_iso_or_equiv
_atom_site_adp_type
_atom_site_occupancy
_atom_site_symmetry_multiplicity
_atom_site_calc_flag
_atom_site_refinement_flags
_atom_site_disorder_assembly
_atom_site_disorder_group
Co1 Co 0.53627(8) 0.19373(5) 0.21020(4) 0.0178(2) Uani 1 1 d . . .
P1 P 0.11773(16) 0.50624(11) 0.29156(8) 0.0187(3) Uani 1 1 d . . .
O1 O 0.3986(5) 0.2319(3) 0.0700(2) 0.0360(11) Uani 1 1 d . . .
N1 N 0.8186(5) 0.0868(3) 0.1218(2) 0.0218(11) Uani 1 1 d . . .
C1 C 0.4588(6) 0.2137(4) 0.1225(3) 0.0228(13) Uani 1 1 d . . .
Co2 Co 0.29307(8) 0.35809(5) 0.25455(4) 0.0195(2) Uani 1 1 d . . .
O2 O 0.3813(5) 0.0531(3) 0.2970(2) 0.0345(11) Uani 1 1 d . . .
N2 N 0.8302(5) 0.0361(3) 0.2343(2) 0.0202(10) Uani 1 1 d . . .
C2 C 0.4486(6) 0.1066(4) 0.2650(3) 0.0220(13) Uani 1 1 d . . .
O3 O 0.6863(5) 0.3497(3) 0.2638(2) 0.0365(11) Uani 1 1 d . . .
C3 C 0.6254(6) 0.2868(4) 0.2435(3) 0.0214(13) Uani 1 1 d . . .
O4 O 0.4121(5) 0.4827(3) 0.1410(2) 0.0375(11) Uani 1 1 d . . .
C4 C 0.3668(7) 0.4330(4) 0.1854(3) 0.0244(13) Uani 1 1 d . . .
O5 O 0.0966(5) 0.2327(4) 0.2032(2) 0.0425(11) Uani 1 1 d . . .
C5 C 0.1745(7) 0.2813(4) 0.2244(3) 0.0236(13) Uani 1 1 d . . .
O6 O 0.4209(5) 0.3133(3) 0.3958(2) 0.0361(11) Uani 1 1 d . . .
C6 C 0.3706(6) 0.3286(4) 0.3399(3) 0.0221(13) Uani 1 1 d . . .
C7 C 0.7367(6) 0.0959(4) 0.1863(3) 0.0160(12) Uani 1 1 d . . .
C8 C 0.9824(7) -0.0213(4) 0.2014(3) 0.0289(15) Uani 1 1 d . . .
H8A H 0.9991 -0.1022 0.2019 0.035 Uiso 1 1 calc R . .
H8B H 1.0628 -0.0023 0.2268 0.035 Uiso 1 1 calc R . .
C9 C 0.9777(6) 0.0224(4) 0.1241(3) 0.0224(13) Uani 1 1 d . . .
H9A H 1.0473 0.0694 0.1150 0.027 Uiso 1 1 calc R . .
H9B H 1.0044 -0.0386 0.0881 0.027 Uiso 1 1 calc R . .
C10 C 0.7611(6) 0.1218(4) 0.0522(3) 0.0208(13) Uani 1 1 d . . .
C11 C 0.7613(6) 0.2269(4) 0.0263(3) 0.0210(13) Uani 1 1 d . . .
C12 C 0.7090(6) 0.2552(4) -0.0411(3) 0.0254(14) Uani 1 1 d . . .
H12 H 0.7043 0.3269 -0.0590 0.030 Uiso 1 1 calc R . .
C13 C 0.6634(6) 0.1824(5) -0.0836(3) 0.0263(14) Uani 1 1 d . . .
C14 C 0.6669(6) 0.0782(4) -0.0569(3) 0.0243(13) Uani 1 1 d . . .
H14 H 0.6346 0.0280 -0.0855 0.029 Uiso 1 1 calc R . .
C15 C 0.7173(6) 0.0469(4) 0.0110(3) 0.0214(13) Uani 1 1 d . . .
C16 C 0.8096(8) 0.3079(5) 0.0706(3) 0.0380(17) Uani 1 1 d . . .
H16A H 0.8292 0.3663 0.0391 0.057 Uiso 1 1 calc R . .
H16B H 0.9022 0.2702 0.0934 0.057 Uiso 1 1 calc R . .
H16C H 0.7291 0.3401 0.1081 0.057 Uiso 1 1 calc R . .
C17 C 0.6080(7) 0.2155(5) -0.1581(3) 0.0363(16) Uani 1 1 d . . .
H17A H 0.6775 0.1692 -0.1952 0.054 Uiso 1 1 calc R . .
H17B H 0.6046 0.2929 -0.1667 0.054 Uiso 1 1 calc R . .
H17C H 0.5064 0.2058 -0.1603 0.054 Uiso 1 1 calc R . .
C18 C 0.7216(7) -0.0674(4) 0.0385(3) 0.0342(15) Uani 1 1 d . . .
H18A H 0.6625 -0.1007 0.0084 0.051 Uiso 1 1 calc R . .
H18B H 0.6784 -0.0624 0.0888 0.051 Uiso 1 1 calc R . .
H18C H 0.8268 -0.1130 0.0360 0.051 Uiso 1 1 calc R . .
C19 C 0.7909(6) 0.0090(4) 0.3077(3) 0.0204(13) Uani 1 1 d . . .
C20 C 0.7251(6) -0.0793(4) 0.3192(3) 0.0195(12) Uani 1 1 d . . .
C21 C 0.6970(6) -0.1081(4) 0.3905(3) 0.0250(14) Uani 1 1 d . . .
H21 H 0.6523 -0.1671 0.3991 0.030 Uiso 1 1 calc R . .
C22 C 0.7306(7) -0.0557(4) 0.4498(3) 0.0248(14) Uani 1 1 d . . .
C23 C 0.7967(7) 0.0299(5) 0.4356(3) 0.0298(15) Uani 1 1 d . . .
H23 H 0.8208 0.0674 0.4752 0.036 Uiso 1 1 calc R . .
C24 C 0.8287(7) 0.0627(4) 0.3657(3) 0.0256(14) Uani 1 1 d . . .
C25 C 0.6917(7) -0.1426(4) 0.2570(3) 0.0266(14) Uani 1 1 d . . .
H25A H 0.6225 -0.1856 0.2747 0.040 Uiso 1 1 calc R . .
H25B H 0.7864 -0.1923 0.2359 0.040 Uiso 1 1 calc R . .
H25C H 0.6447 -0.0910 0.2201 0.040 Uiso 1 1 calc R . .
C26 C 0.6983(8) -0.0915(5) 0.5257(3) 0.0449(18) Uani 1 1 d . . .
H26A H 0.5895 -0.0836 0.5347 0.067 Uiso 1 1 calc R . .
H26B H 0.7299 -0.0454 0.5602 0.067 Uiso 1 1 calc R . .
H26C H 0.7546 -0.1686 0.5316 0.067 Uiso 1 1 calc R . .
C27 C 0.9065(8) 0.1531(5) 0.3539(4) 0.0432(18) Uani 1 1 d . . .
H27A H 1.0085 0.1288 0.3709 0.065 Uiso 1 1 calc R . .
H27B H 0.8479 0.2191 0.3810 0.065 Uiso 1 1 calc R . .
H27C H 0.9135 0.1700 0.3021 0.065 Uiso 1 1 calc R . .
C28 C -0.0047(6) 0.5666(4) 0.2205(3) 0.0213(13) Uani 1 1 d . . .
C29 C -0.1365(6) 0.5349(4) 0.2109(3) 0.0249(13) Uani 1 1 d . . .
H29 H -0.1682 0.4868 0.2447 0.030 Uiso 1 1 calc R . .
C30 C -0.2204(7) 0.5730(4) 0.1531(3) 0.0300(14) Uani 1 1 d . . .
H30 H -0.3101 0.5513 0.1476 0.036 Uiso 1 1 calc R . .
C31 C -0.1764(7) 0.6426(5) 0.1026(3) 0.0306(15) Uani 1 1 d . . .
H31 H -0.2347 0.6681 0.0626 0.037 Uiso 1 1 calc R . .
C32 C -0.0447(7) 0.6747(5) 0.1115(3) 0.0268(14) Uani 1 1 d . . .
H32 H -0.0136 0.7225 0.0773 0.032 Uiso 1 1 calc R . .
C33 C 0.0407(6) 0.6375(4) 0.1698(3) 0.0223(13) Uani 1 1 d . . .
H33 H 0.1298 0.6598 0.1755 0.027 Uiso 1 1 calc R . .
C34 C 0.1935(6) 0.6188(4) 0.3196(3) 0.0191(12) Uani 1 1 d . . .
C35 C 0.3476(6) 0.6018(4) 0.3239(3) 0.0251(14) Uani 1 1 d . . .
H35 H 0.4145 0.5315 0.3119 0.030 Uiso 1 1 calc R . .
C36 C 0.4064(7) 0.6856(4) 0.3454(3) 0.0282(14) Uani 1 1 d . . .
H36 H 0.5125 0.6718 0.3485 0.034 Uiso 1 1 calc R . .
C37 C 0.3117(8) 0.7888(5) 0.3625(3) 0.0332(15) Uani 1 1 d . . .
H37 H 0.3521 0.8463 0.3768 0.040 Uiso 1 1 calc R . .
C38 C 0.1589(8) 0.8073(5) 0.3585(3) 0.0350(16) Uani 1 1 d . . .
H38 H 0.0931 0.8780 0.3706 0.042 Uiso 1 1 calc R . .
C39 C 0.0986(7) 0.7236(4) 0.3370(3) 0.0286(14) Uani 1 1 d . . .
H39 H -0.0077 0.7379 0.3341 0.034 Uiso 1 1 calc R . .
C40 C -0.0170(6) 0.4921(4) 0.3661(3) 0.0214(13) Uani 1 1 d . . .
C41 C 0.0138(7) 0.3967(4) 0.4090(3) 0.0284(14) Uani 1 1 d . . .
H41 H 0.1033 0.3390 0.3978 0.034 Uiso 1 1 calc R . .
C42 C -0.0860(7) 0.3864(5) 0.4676(3) 0.0351(16) Uani 1 1 d . . .
H42 H -0.0647 0.3212 0.4956 0.042 Uiso 1 1 calc R . .
C43 C -0.2150(7) 0.4699(5) 0.4850(3) 0.0337(15) Uani 1 1 d . . .
H43 H -0.2823 0.4626 0.5252 0.040 Uiso 1 1 calc R . .
C44 C -0.2460(7) 0.5637(5) 0.4443(3) 0.0369(16) Uani 1 1 d . . .
H44 H -0.3349 0.6215 0.4565 0.044 Uiso 1 1 calc R . .
C45 C -0.1495(7) 0.5747(5) 0.3859(3) 0.0314(15) Uani 1 1 d . . .
H45 H -0.1735 0.6402 0.3581 0.038 Uiso 1 1 calc R . .

loop_
_atom_site_aniso_label
_atom_site_aniso_U_11
_atom_site_aniso_U_22
_atom_site_aniso_U_33
_atom_site_aniso_U_23
_atom_site_aniso_U_13
_atom_site_aniso_U_12
Co1 0.0174(4) 0.0181(4) 0.0157(4) -0.0015(3) 0.0021(3) -0.0021(3)
P1 0.0179(8) 0.0189(7) 0.0174(8) 0.0004(6) 0.0003(6) -0.0024(6)
O1 0.030(3) 0.050(3) 0.022(2) -0.005(2) -0.010(2) 0.002(2)
N1 0.021(3) 0.026(2) 0.014(3) 0.0004(19) 0.000(2) 0.001(2)
C1 0.011(3) 0.027(3) 0.026(4) -0.004(3) 0.007(3) 0.000(2)
Co2 0.0194(5) 0.0176(4) 0.0190(4) -0.0002(3) 0.0023(3) -0.0016(3)
O2 0.029(3) 0.031(2) 0.040(3) 0.0098(19) 0.013(2) -0.0060(19)
N2 0.019(3) 0.029(2) 0.013(2) -0.001(2) 0.001(2) -0.009(2)
C2 0.017(3) 0.022(3) 0.023(3) -0.008(2) -0.004(3) 0.003(2)
O3 0.031(3) 0.035(2) 0.046(3) -0.005(2) -0.001(2) -0.012(2)
C3 0.019(3) 0.022(3) 0.024(3) -0.001(2) 0.002(3) -0.008(3)
O4 0.040(3) 0.032(2) 0.035(3) 0.013(2) 0.011(2) -0.005(2)
C4 0.023(3) 0.019(3) 0.033(4) -0.005(3) 0.000(3) -0.008(2)
O5 0.039(3) 0.047(3) 0.047(3) -0.001(2) -0.008(2) -0.020(2)
C5 0.022(3) 0.026(3) 0.024(3) 0.003(2) 0.001(3) -0.009(3)
O6 0.040(3) 0.043(2) 0.021(2) -0.0008(19) -0.004(2) -0.004(2)
C6 0.014(3) 0.018(3) 0.029(4) -0.008(2) 0.011(3) 0.003(2)
C7 0.023(3) 0.017(3) 0.010(3) -0.005(2) 0.001(2) -0.009(2)
C8 0.022(3) 0.032(3) 0.024(3) 0.004(3) 0.008(3) 0.006(3)
C9 0.012(3) 0.029(3) 0.025(3) -0.003(2) 0.002(2) -0.003(2)
C10 0.018(3) 0.031(3) 0.007(3) -0.002(2) 0.009(2) 0.001(2)
C11 0.020(3) 0.023(3) 0.020(3) 0.003(2) 0.004(2) -0.007(2)
C12 0.023(3) 0.028(3) 0.024(3) 0.008(3) 0.002(3) -0.007(3)
C13 0.020(3) 0.036(3) 0.021(3) 0.005(3) -0.002(3) -0.006(3)
C14 0.015(3) 0.033(3) 0.026(3) -0.005(3) 0.003(3) -0.008(2)
C15 0.014(3) 0.025(3) 0.020(3) -0.004(2) 0.005(2) 0.002(2)
C16 0.058(5) 0.033(3) 0.025(4) 0.005(3) -0.001(3) -0.018(3)
C17 0.032(4) 0.054(4) 0.026(4) 0.004(3) -0.009(3) -0.015(3)
C18 0.035(4) 0.030(3) 0.039(4) -0.002(3) -0.001(3) -0.011(3)
C19 0.020(3) 0.025(3) 0.012(3) 0.002(2) -0.001(2) 0.000(2)
C20 0.019(3) 0.018(3) 0.018(3) 0.000(2) -0.007(2) 0.003(2)
C21 0.022(3) 0.027(3) 0.024(3) 0.006(3) -0.001(3) -0.004(3)
C22 0.023(3) 0.027(3) 0.019(3) 0.004(2) -0.003(3) 0.001(3)
C23 0.033(4) 0.035(3) 0.019(3) -0.003(3) -0.009(3) -0.003(3)
C24 0.029(4) 0.023(3) 0.023(3) 0.003(2) -0.011(3) -0.003(3)
C25 0.030(4) 0.023(3) 0.026(3) -0.004(2) 0.005(3) -0.009(3)
C26 0.051(5) 0.052(4) 0.023(4) 0.010(3) 0.003(3) 0.000(3)
C27 0.057(5) 0.047(4) 0.039(4) 0.001(3) -0.017(4) -0.032(4)
C28 0.023(3) 0.019(3) 0.016(3) -0.004(2) 0.001(2) 0.003(2)
C29 0.018(3) 0.026(3) 0.034(4) -0.001(3) -0.003(3) -0.011(3)
C30 0.027(4) 0.034(3) 0.031(4) -0.007(3) -0.006(3) -0.010(3)
C31 0.028(4) 0.038(3) 0.019(3) -0.004(3) -0.009(3) 0.004(3)
C32 0.022(3) 0.038(3) 0.019(3) 0.006(3) 0.001(3) -0.006(3)
C33 0.017(3) 0.026(3) 0.020(3) 0.001(2) 0.001(2) 0.000(2)
C34 0.018(3) 0.026(3) 0.011(3) 0.005(2) -0.001(2) -0.002(2)
C35 0.022(3) 0.025(3) 0.023(3) 0.006(2) -0.002(3) 0.002(3)
C36 0.028(4) 0.031(3) 0.029(4) 0.004(3) -0.005(3) -0.014(3)
C37 0.044(4) 0.025(3) 0.033(4) -0.002(3) -0.007(3) -0.012(3)
C38 0.043(4) 0.026(3) 0.029(4) -0.005(3) -0.001(3) 0.003(3)
C39 0.026(4) 0.028(3) 0.032(4) -0.003(3) -0.004(3) -0.006(3)
C40 0.016(3) 0.030(3) 0.019(3) -0.001(2) -0.002(2) -0.008(2)
C41 0.029(4) 0.028(3) 0.030(4) -0.001(3) -0.004(3) -0.009(3)
C42 0.041(4) 0.042(4) 0.024(4) 0.003(3) 0.003(3) -0.017(3)
C43 0.030(4) 0.055(4) 0.021(3) -0.002(3) 0.008(3) -0.024(3)
C44 0.029(4) 0.053(4) 0.021(3) -0.002(3) 0.007(3) -0.002(3)
C45 0.024(4) 0.037(3) 0.029(4) 0.002(3) 0.002(3) -0.003(3)

loop_
_geom_bond_atom_site_label_1
_geom_bond_atom_site_label_2
_geom_bond_distance
_geom_bond_site_symmetry_2
_geom_bond_publ_flag
Co1 C3 1.747(6) . ?
Co1 C2 1.793(6) . ?
Co1 C1 1.811(6) . ?
Co1 C7 1.941(5) . ?
Co1 Co2 2.6856(9) . ?
P1 C28 1.821(5) . ?
P1 C40 1.822(5) . ?
P1 C34 1.840(6) . ?
P1 Co2 2.1876(15) . ?
O1 C1 1.145(6) . ?
N1 C7 1.349(6) . ?
N1 C10 1.448(7) . ?
N1 C9 1.472(6) . ?
Co2 C5 1.767(6) . ?
Co2 C6 1.776(6) . ?
Co2 C4 1.782(6) . ?
O2 C2 1.163(6) . ?
N2 C7 1.360(6) . ?
N2 C19 1.439(6) . ?
N2 C8 1.477(7) . ?
O3 C3 1.169(6) . ?
O4 C4 1.148(6) . ?
O5 C5 1.155(7) . ?
O6 C6 1.159(7) . ?
C8 C9 1.525(7) . ?
C10 C15 1.382(8) . ?
C10 C11 1.406(7) . ?
C11 C12 1.379(7) . ?
C11 C16 1.496(8) . ?
C12 C13 1.385(8) . ?
C13 C14 1.392(7) . ?
C13 C17 1.520(8) . ?
C14 C15 1.389(7) . ?
C15 C18 1.515(7) . ?
C19 C24 1.391(7) . ?
C19 C20 1.412(7) . ?
C20 C21 1.388(7) . ?
C20 C25 1.506(7) . ?
C21 C22 1.385(8) . ?
C22 C23 1.390(8) . ?
C22 C26 1.502(7) . ?
C23 C24 1.386(7) . ?
C24 C27 1.509(8) . ?
C28 C29 1.400(8) . ?
C28 C33 1.406(7) . ?
C29 C30 1.372(8) . ?
C30 C31 1.387(8) . ?
C31 C32 1.400(8) . ?
C32 C33 1.385(8) . ?
C34 C35 1.384(7) . ?
C34 C39 1.398(7) . ?
C35 C36 1.387(8) . ?
C36 C37 1.380(8) . ?
C37 C38 1.368(9) . ?
C38 C39 1.395(8) . ?
C40 C45 1.398(8) . ?
C40 C41 1.408(7) . ?
C41 C42 1.394(8) . ?
C42 C43 1.376(8) . ?
C43 C44 1.370(8) . ?
C44 C45 1.376(8) . ?
